data_4340121
loop_
_publ_author_name
'Nakamura, Go'
'Okamura, Masaya'
'Yoshida, Masaki'
'Suzuki, Takayoshi'
'Takagi, Hideo D.'
'Kondo, Mio'
'Masaoka, Shigeyuki'

_publ_section_title
;
 Electrochemical Behavior of Phosphine-Substituted Ruthenium(II)
 Polypyridine Complexes with a Single Labile Ligand.
;
_journal_issue 14
_journal_name_full 'Inorganic chemistry'
_journal_page_first 7214
_journal_page_last 7226
_journal_paper_doi 10.1021/ic5003644
_journal_volume 53
_journal_year 2014
_chemical_compound_source 'synthesis as described'
_chemical_formula_moiety 'C19 H17 Cl N5 Ru, C2 H3 N, F6 P'
_chemical_formula_sum 'C21 H20 Cl F6 N6 P Ru'
_chemical_formula_weight 637.92
_chemical_name_systematic
;
trpy_MeCN2_Cl_PF6
;
_space_group_IT_number 14
_symmetry_cell_setting monoclinic
_symmetry_Int_Tables_number 14
_symmetry_space_group_name_Hall '-P 2ybc'
_symmetry_space_group_name_H-M 'P 1 21/c 1'
_atom_sites_solution_hydrogens geom
_atom_sites_solution_primary direct
_atom_sites_solution_secondary difmap
_audit_creation_date 2013-08-01T22:16:52-00:00
_audit_creation_method 'WinGX routine CIF_UPDATE'
_cell_angle_alpha 90
_cell_angle_beta 108.890(3)
_cell_angle_gamma 90
_cell_formula_units_Z 4
_cell_length_a 14.882(2)
_cell_length_b 11.7261(16)
_cell_length_c 15.094(2)
_cell_measurement_reflns_used 7049
_cell_measurement_temperature 123(2)
_cell_measurement_theta_max 27.4855
_cell_measurement_theta_min 3.2794
_cell_measurement_wavelength 0.71073
_cell_volume 2492.2(6)
_computing_cell_refinement 'CrystalClear (Rigaku Inc., 2008)'
_computing_data_collection 'CrystalClear (Rigaku Inc., 2008)'
_computing_data_reduction 'CrystalClear (Rigaku Inc., 2008), SORTAV (Blessing, 1995)'
_computing_molecular_graphics 'Ortep-3 for Windows (Farrugia, 1997)'
_computing_publication_material 'WinGX publication routines (Farrugia, 1999)'
_computing_structure_refinement 'SHELXL-97 (Sheldrick, 2008)'
_computing_structure_solution 'SIR92 (Giacovazzo et al, 1993)'
_diffrn_ambient_temperature 123(2)
_diffrn_detector_area_resol_mean 28.5714
_diffrn_measured_fraction_theta_full 0.958
_diffrn_measured_fraction_theta_max 0.958
_diffrn_measurement_device_type 'Rigaku Saturn70'
_diffrn_measurement_method \w
_diffrn_radiation_monochromator graphite
_diffrn_radiation_probe x-ray
_diffrn_radiation_type 'Mo K\a'
_diffrn_radiation_wavelength 0.710747
_diffrn_reflns_av_R_equivalents 0.0208
_diffrn_reflns_av_unetI/netI 0.0202
_diffrn_reflns_limit_h_max 15
_diffrn_reflns_limit_h_min -19
_diffrn_reflns_limit_k_max 15
_diffrn_reflns_limit_k_min -15
_diffrn_reflns_limit_l_max 19
_diffrn_reflns_limit_l_min -14
_diffrn_reflns_number 18036
_diffrn_reflns_theta_full 27.48
_diffrn_reflns_theta_max 27.48
_diffrn_reflns_theta_min 3.25
_exptl_absorpt_coefficient_mu 0.868
_exptl_absorpt_correction_T_max 1.0000
_exptl_absorpt_correction_T_min 0.9077
_exptl_absorpt_correction_type multi-scan
_exptl_absorpt_process_details 'REQAB (Rigaku, 1998)'
_exptl_crystal_colour violet
_exptl_crystal_density_diffrn 1.7
_exptl_crystal_density_method 'not measured'
_exptl_crystal_description block
_exptl_crystal_F_000 1272
_exptl_crystal_size_max 0.36
_exptl_crystal_size_mid 0.24
_exptl_crystal_size_min 0.08
_refine_diff_density_max 0.982
_refine_diff_density_min -0.532
_refine_diff_density_rms 0.073
_refine_ls_extinction_method none
_refine_ls_goodness_of_fit_ref 1.065
_refine_ls_hydrogen_treatment constr
_refine_ls_matrix_type full
_refine_ls_number_parameters 327
_refine_ls_number_reflns 5476
_refine_ls_number_restraints 0
_refine_ls_restrained_S_all 1.065
_refine_ls_R_factor_all 0.0343
_refine_ls_R_factor_gt 0.0308
_refine_ls_shift/su_max 0.001
_refine_ls_shift/su_mean 0
_refine_ls_structure_factor_coef Fsqd
_refine_ls_weighting_details 'calc w=1/[\s^2^(Fo^2^)+(0.0366P)^2^+2.5832P] where P=(Fo^2^+2Fc^2^)/3'
_refine_ls_weighting_scheme calc
_refine_ls_wR_factor_gt 0.072
_refine_ls_wR_factor_ref 0.0747
_reflns_number_gt 4987
_reflns_number_total 5476
_reflns_threshold_expression >2\s(I)
_cod_data_source_file ic5003644_si_008.cif
_cod_data_source_block trpy_MeCN2_Cl_PF6
_cod_depositor_comments
;
The following automatic conversions were performed:

'_exptl_absorpt_correction_type' value 'Multi-scan' changed to
'multi-scan' according to
/usr/data/users/saulius/crontab/automatic-downloads/rss-feeds/ACS/lib/dictionaries/cif_core.dic
dictionary named 'cif_core.dic' version 2.4.2 from 2011-04-26.

Automatic conversion script
Id: cif_fix_values 2281 2013-09-26 08:29:07Z andrius 

 Adding full bibliography for 4340118--4340124.cif.
;
_cod_original_sg_symbol_H-M 'P 21/c'
_cod_database_code 4340121

loop_
_symmetry_equiv_pos_as_xyz
'x, y, z'
'-x, y+1/2, -z+1/2'
'-x, -y, -z'
'x, -y-1/2, z-1/2'

loop_
_atom_site_label
_atom_site_type_symbol
_atom_site_fract_x
_atom_site_fract_y
_atom_site_fract_z
_atom_site_U_iso_or_equiv
_atom_site_adp_type
_atom_site_occupancy
_atom_site_symmetry_multiplicity
_atom_site_calc_flag
_atom_site_refinement_flags
Ru1 Ru 0.181540(11) 0.821352(13) 0.680023(11) 0.01626(6) Uani 1 1 d .
Cl1 Cl 0.02246(4) 0.80086(4) 0.57233(3) 0.01982(11) Uani 1 1 d .
P1 P 0.37546(5) 0.21344(5) 0.82777(5) 0.02909(14) Uani 1 1 d .
F3 F 0.36140(17) 0.11187(18) 0.75523(13) 0.0681(6) Uani 1 1 d .
F5 F 0.39862(16) 0.29696(18) 0.75450(15) 0.0681(6) Uani 1 1 d .
F2 F 0.35223(15) 0.12628(19) 0.89785(13) 0.0657(6) Uani 1 1 d .
N1 N 0.13062(12) 0.91395(15) 0.76982(12) 0.0188(3) Uani 1 1 d .
F4 F 0.48442(13) 0.18285(18) 0.86970(16) 0.0639(6) Uani 1 1 d .
N4 N 0.20745(13) 0.95590(15) 0.60412(12) 0.0210(4) Uani 1 1 d .
F1 F 0.26563(14) 0.24327(19) 0.7837(2) 0.0900(9) Uani 1 1 d .
N2 N 0.15275(12) 0.69712(14) 0.75269(12) 0.0178(3) Uani 1 1 d .
C9 C 0.14572(15) 0.49916(18) 0.78089(15) 0.0227(4) Uani 1 1 d .
H9 H 0.1583 0.4225 0.7681 0.027 Uiso 1 1 calc R
C13 C 0.28086(16) 0.4800(2) 0.55691(16) 0.0271(5) Uani 1 1 d .
H13 H 0.2981 0.4106 0.5341 0.033 Uiso 1 1 calc R
C2 C 0.09321(16) 1.07927(19) 0.84383(15) 0.0247(4) Uani 1 1 d .
H2 H 0.0937 1.16 0.8496 0.03 Uiso 1 1 calc R
N3 N 0.22668(12) 0.68345(14) 0.61970(12) 0.0175(3) Uani 1 1 d .
C10 C 0.16970(14) 0.58873(17) 0.73267(14) 0.0192(4) Uani 1 1 d .
C16 C 0.22481(16) 1.03526(18) 0.56980(15) 0.0231(4) Uani 1 1 d .
C5 C 0.09870(14) 0.84676(18) 0.82793(14) 0.0190(4) Uani 1 1 d .
C18 C 0.38877(16) 0.85803(19) 0.81858(16) 0.0248(4) Uani 1 1 d .
C8 C 0.10311(16) 0.52341(19) 0.84803(15) 0.0244(4) Uani 1 1 d .
H8 H 0.0858 0.4628 0.8811 0.029 Uiso 1 1 calc R
C12 C 0.23944(16) 0.47892(19) 0.62710(16) 0.0253(5) Uani 1 1 d .
H12 H 0.2293 0.4089 0.654 0.03 Uiso 1 1 calc R
C14 C 0.29676(16) 0.5836(2) 0.52055(16) 0.0271(5) Uani 1 1 d .
H14 H 0.3265 0.5862 0.4736 0.032 Uiso 1 1 calc R
F6 F 0.3906(2) 0.3127(2) 0.9009(2) 0.0968(10) Uani 1 1 d .
N5 N 0.31422(13) 0.84151(15) 0.76884(13) 0.0211(4) Uani 1 1 d .
C1 C 0.12862(15) 1.02758(17) 0.77947(15) 0.0207(4) Uani 1 1 d .
H1 H 0.1524 1.0744 0.7407 0.025 Uiso 1 1 calc R
C17 C 0.2470(2) 1.1398(2) 0.52768(19) 0.0369(6) Uani 1 1 d .
H17A H 0.1884 1.1828 0.4984 0.055 Uiso 1 1 calc R
H17B H 0.2761 1.1198 0.4801 0.055 Uiso 1 1 calc R
H17C H 0.2912 1.1865 0.5763 0.055 Uiso 1 1 calc R
C4 C 0.06062(15) 0.89371(19) 0.89216(15) 0.0232(4) Uani 1 1 d .
H4 H 0.0372 0.846 0.9306 0.028 Uiso 1 1 calc R
C6 C 0.11097(15) 0.72266(18) 0.81771(14) 0.0196(4) Uani 1 1 d .
C7 C 0.08545(16) 0.63578(19) 0.86745(15) 0.0234(4) Uani 1 1 d .
H7 H 0.0566 0.6526 0.9136 0.028 Uiso 1 1 calc R
C3 C 0.05720(16) 1.0119(2) 0.89950(15) 0.0254(5) Uani 1 1 d .
H3 H 0.0304 1.0458 0.9423 0.031 Uiso 1 1 calc R
C11 C 0.21313(14) 0.58121(17) 0.65742(15) 0.0201(4) Uani 1 1 d .
C15 C 0.26893(15) 0.68353(19) 0.55337(15) 0.0222(4) Uani 1 1 d .
H15 H 0.2801 0.7543 0.5282 0.027 Uiso 1 1 calc R
C19 C 0.48379(18) 0.8804(2) 0.8824(2) 0.0384(6) Uani 1 1 d .
H19A H 0.4929 0.9628 0.8919 0.058 Uiso 1 1 calc R
H19B H 0.5308 0.8502 0.8557 0.058 Uiso 1 1 calc R
H19C H 0.4917 0.8432 0.9426 0.058 Uiso 1 1 calc R
N6 N 0.3593(2) 0.8943(3) 0.4402(2) 0.0602(7) Uani 1 1 d .
C20 C 0.4107(2) 0.9170(2) 0.4020(2) 0.0438(7) Uani 1 1 d .
C21 C 0.4755(3) 0.9450(3) 0.3507(3) 0.0658(10) Uani 1 1 d .
H21A H 0.4769 0.882 0.3085 0.099 Uiso 1 1 calc R
H21B H 0.5395 0.9571 0.395 0.099 Uiso 1 1 calc R
H21C H 0.4538 1.0146 0.3141 0.099 Uiso 1 1 calc R

loop_
_atom_site_aniso_label
_atom_site_aniso_U_11
_atom_site_aniso_U_22
_atom_site_aniso_U_33
_atom_site_aniso_U_23
_atom_site_aniso_U_13
_atom_site_aniso_U_12
Ru1 0.01881(10) 0.01666(9) 0.01481(10) 0.00034(5) 0.00749(7) -0.00079(5)
Cl1 0.0202(2) 0.0230(2) 0.0173(2) -0.00060(17) 0.00757(19) 0.00022(18)
P1 0.0318(3) 0.0258(3) 0.0321(3) 0.0026(2) 0.0137(3) -0.0022(2)
F3 0.0956(16) 0.0559(12) 0.0482(11) -0.0193(9) 0.0167(11) -0.0162(11)
F5 0.0727(14) 0.0630(12) 0.0732(14) 0.0342(10) 0.0299(12) -0.0093(10)
F2 0.0766(14) 0.0739(14) 0.0532(11) 0.0217(10) 0.0299(11) -0.0193(11)
N1 0.0186(8) 0.0219(8) 0.0150(8) -0.0011(6) 0.0043(7) 0.0003(6)
F4 0.0336(10) 0.0713(14) 0.0781(14) 0.0089(10) 0.0060(10) -0.0015(8)
N4 0.0233(9) 0.0225(9) 0.0176(9) -0.0003(7) 0.0072(7) -0.0014(7)
F1 0.0342(10) 0.0556(13) 0.173(3) 0.0442(15) 0.0240(13) 0.0090(9)
N2 0.0186(8) 0.0202(8) 0.0144(8) 0.0020(6) 0.0051(7) -0.0001(6)
C9 0.0251(11) 0.0195(10) 0.0211(11) 0.0020(8) 0.0041(9) -0.0010(8)
C13 0.0242(11) 0.0285(11) 0.0282(12) -0.0045(9) 0.0078(9) 0.0072(9)
C2 0.0256(11) 0.0237(10) 0.0241(11) -0.0044(8) 0.0069(9) 0.0024(8)
N3 0.0172(8) 0.0202(8) 0.0153(9) -0.0012(6) 0.0056(7) 0.0004(6)
C10 0.0196(10) 0.0188(9) 0.0181(10) -0.0003(7) 0.0047(8) 0.0017(7)
C16 0.0249(11) 0.0249(11) 0.0198(11) 0.0001(8) 0.0074(9) -0.0029(8)
C5 0.0173(9) 0.0230(10) 0.0159(10) -0.0002(8) 0.0043(8) -0.0021(8)
C18 0.0265(12) 0.0234(10) 0.0243(11) -0.0016(8) 0.0081(10) -0.0009(9)
C8 0.0258(11) 0.0248(10) 0.0211(11) 0.0067(8) 0.0055(9) -0.0040(8)
C12 0.0247(11) 0.0226(10) 0.0261(12) 0.0006(8) 0.0047(9) 0.0039(8)
C14 0.0223(11) 0.0377(13) 0.0236(11) -0.0026(9) 0.0107(9) 0.0037(9)
F6 0.127(2) 0.0691(15) 0.130(2) -0.0619(15) 0.090(2) -0.0374(14)
N5 0.0242(9) 0.0225(8) 0.0187(9) -0.0011(7) 0.0098(8) -0.0017(7)
C1 0.0224(10) 0.0198(10) 0.0202(10) -0.0015(8) 0.0072(8) -0.0001(8)
C17 0.0433(15) 0.0322(13) 0.0331(14) 0.0095(10) 0.0093(12) -0.0123(11)
C4 0.0234(11) 0.0299(11) 0.0177(10) 0.0001(8) 0.0086(9) 0.0007(8)
C6 0.0201(10) 0.0237(10) 0.0150(10) 0.0002(8) 0.0059(8) -0.0001(8)
C7 0.0260(11) 0.0279(11) 0.0174(10) 0.0020(8) 0.0085(9) -0.0037(9)
C3 0.0245(11) 0.0325(11) 0.0196(11) -0.0041(9) 0.0077(9) 0.0049(9)
C11 0.0186(10) 0.0209(10) 0.0191(10) 0.0009(8) 0.0040(8) 0.0010(7)
C15 0.0190(10) 0.0298(11) 0.0196(11) -0.0011(8) 0.0087(9) -0.0016(8)
C19 0.0255(12) 0.0404(14) 0.0429(15) -0.0073(12) 0.0023(11) -0.0007(10)
N6 0.0601(18) 0.0603(18) 0.0634(18) 0.0104(15) 0.0244(15) -0.0010(14)
C20 0.0429(16) 0.0358(14) 0.0481(17) 0.0034(12) 0.0085(14) 0.0057(12)
C21 0.064(2) 0.052(2) 0.095(3) 0.0035(19) 0.045(2) 0.0110(17)

loop_
_atom_type_symbol
_atom_type_description
_atom_type_scat_dispersion_real
_atom_type_scat_dispersion_imag
_atom_type_scat_source
C C 0.0033 0.0016 'International Tables Vol C Tables 4.2.6.8 and 6.1.1.4'
H H 0 0 'International Tables Vol C Tables 4.2.6.8 and 6.1.1.4'
N N 0.0061 0.0033 'International Tables Vol C Tables 4.2.6.8 and 6.1.1.4'
F F 0.0171 0.0103 'International Tables Vol C Tables 4.2.6.8 and 6.1.1.4'
P P 0.1023 0.0942 'International Tables Vol C Tables 4.2.6.8 and 6.1.1.4'
Cl Cl 0.1484 0.1585 'International Tables Vol C Tables 4.2.6.8 and 6.1.1.4'
Ru Ru -1.2594 0.8363 'International Tables Vol C Tables 4.2.6.8 and 6.1.1.4'

loop_
_geom_angle_atom_site_label_1
_geom_angle_atom_site_label_2
_geom_angle_atom_site_label_3
_geom_angle
N2 Ru1 N5 93.44(7)
N2 Ru1 N4 177.72(7)
N5 Ru1 N4 87.73(7)
N2 Ru1 N1 80.18(7)
N5 Ru1 N1 89.45(7)
N4 Ru1 N1 97.88(7)
N2 Ru1 N3 79.97(7)
N5 Ru1 N3 89.81(7)
N4 Ru1 N3 102.00(7)
N1 Ru1 N3 160.06(7)
N2 Ru1 Cl1 87.61(5)
N5 Ru1 Cl1 178.89(5)
N4 Ru1 Cl1 91.21(5)
N1 Ru1 Cl1 90.35(5)
N3 Ru1 Cl1 90.76(5)
F6 P1 F4 89.51(14)
F6 P1 F3 179.01(17)
F4 P1 F3 89.71(12)
F6 P1 F2 91.23(13)
F4 P1 F2 90.21(12)
F3 P1 F2 88.17(12)
F6 P1 F1 91.45(16)
F4 P1 F1 178.93(15)
F3 P1 F1 89.34(14)
F2 P1 F1 90.24(12)
F6 P1 F5 91.04(14)
F4 P1 F5 89.60(12)
F3 P1 F5 89.55(12)
F2 P1 F5 177.71(13)
F1 P1 F5 89.91(12)
C1 N1 C5 118.43(18)
C1 N1 Ru1 128.30(15)
C5 N1 Ru1 113.23(13)
C16 N4 Ru1 173.75(18)
C10 N2 C6 122.26(18)
C10 N2 Ru1 119.08(14)
C6 N2 Ru1 118.54(14)
C8 C9 C10 118.9(2)
C8 C9 H9 120.5
C10 C9 H9 120.5
C14 C13 C12 119.1(2)
C14 C13 H13 120.5
C12 C13 H13 120.5
C3 C2 C1 119.1(2)
C3 C2 H2 120.4
C1 C2 H2 120.4
C15 N3 C11 118.54(18)
C15 N3 Ru1 128.57(14)
C11 N3 Ru1 112.84(13)
N2 C10 C9 119.78(19)
N2 C10 C11 112.82(17)
C9 C10 C11 127.40(19)
N4 C16 C17 178.4(2)
N1 C5 C4 121.56(19)
N1 C5 C6 114.68(18)
C4 C5 C6 123.74(19)
N5 C18 C19 179.4(3)
C9 C8 C7 120.62(19)
C9 C8 H8 119.7
C7 C8 H8 119.7
C11 C12 C13 119.2(2)
C11 C12 H12 120.4
C13 C12 H12 120.4
C13 C14 C15 119.4(2)
C13 C14 H14 120.3
C15 C14 H14 120.3
C18 N5 Ru1 176.95(18)
N1 C1 C2 122.5(2)
N1 C1 H1 118.8
C2 C1 H1 118.8
C16 C17 H17A 109.5
C16 C17 H17B 109.5
H17A C17 H17B 109.5
C16 C17 H17C 109.5
H17A C17 H17C 109.5
H17B C17 H17C 109.5
C5 C4 C3 119.0(2)
C5 C4 H4 120.5
C3 C4 H4 120.5
N2 C6 C7 119.95(19)
N2 C6 C5 113.19(17)
C7 C6 C5 126.9(2)
C6 C7 C8 118.5(2)
C6 C7 H7 120.8
C8 C7 H7 120.8
C2 C3 C4 119.3(2)
C2 C3 H3 120.3
C4 C3 H3 120.3
N3 C11 C12 121.69(19)
N3 C11 C10 115.24(17)
C12 C11 C10 123.07(19)
N3 C15 C14 122.1(2)
N3 C15 H15 119
C14 C15 H15 119
C18 C19 H19A 109.5
C18 C19 H19B 109.5
H19A C19 H19B 109.5
C18 C19 H19C 109.5
H19A C19 H19C 109.5
H19B C19 H19C 109.5
N6 C20 C21 178.6(4)
C20 C21 H21A 109.5
C20 C21 H21B 109.5
H21A C21 H21B 109.5
C20 C21 H21C 109.5
H21A C21 H21C 109.5
H21B C21 H21C 109.5

loop_
_geom_bond_atom_site_label_1
_geom_bond_atom_site_label_2
_geom_bond_distance
Ru1 N2 1.9527(17)
Ru1 N5 2.0095(19)
Ru1 N4 2.0583(18)
Ru1 N1 2.0628(17)
Ru1 N3 2.0716(17)
Ru1 Cl1 2.4111(6)
P1 F6 1.569(2)
P1 F4 1.579(2)
P1 F3 1.5851(19)
P1 F2 1.5873(18)
P1 F1 1.591(2)
P1 F5 1.5962(18)
N1 C1 1.342(3)
N1 C5 1.373(3)
N4 C16 1.135(3)
N2 C10 1.349(3)
N2 C6 1.354(3)
C9 C8 1.388(3)
C9 C10 1.389(3)
C9 H9 0.95
C13 C14 1.385(3)
C13 C12 1.387(3)
C13 H13 0.95
C2 C3 1.382(3)
C2 C1 1.386(3)
C2 H2 0.95
N3 C15 1.344(3)
N3 C11 1.370(3)
C10 C11 1.480(3)
C16 C17 1.467(3)
C5 C4 1.386(3)
C5 C6 1.481(3)
C18 N5 1.137(3)
C18 C19 1.454(3)
C8 C7 1.393(3)
C8 H8 0.95
C12 C11 1.385(3)
C12 H12 0.95
C14 C15 1.387(3)
C14 H14 0.95
C1 H1 0.95
C17 H17A 0.98
C17 H17B 0.98
C17 H17C 0.98
C4 C3 1.392(3)
C4 H4 0.95
C6 C7 1.389(3)
C7 H7 0.95
C3 H3 0.95
C15 H15 0.95
C19 H19A 0.98
C19 H19B 0.98
C19 H19C 0.98
N6 C20 1.129(4)
C20 C21 1.456(5)
C21 H21A 0.98
C21 H21B 0.98
C21 H21C 0.98
